data_4070789
loop_
_publ_author_name
'Datta, Simmi'
'Gamer, Michael T.'
'Roesky, Peter W.'

_publ_section_title
;
 Aminotroponiminate Complexes of the Heavy Alkaline Earth and the Divalent
 Lanthanide Metals as Catalysts for the Hydroamination/Cyclization
 Reaction
;
_journal_issue 6
_journal_name_full Organometallics
_journal_page_first 1207
_journal_paper_doi 10.1021/om701014d
_journal_volume 27
_journal_year 2008
_chemical_formula_moiety 'C34 H54 N4 O2 Sr'
_chemical_formula_sum 'C34 H54 N4 O2 Sr'
_chemical_formula_weight 638.43
_chemical_name_systematic
; 
 ? 
;
_space_group_IT_number 60
_symmetry_cell_setting orthorhombic
_symmetry_Int_Tables_number 60
_symmetry_space_group_name_Hall '-P 2n 2ab'
_symmetry_space_group_name_H-M 'P b c n'
_atom_sites_solution_hydrogens geom
_atom_sites_solution_primary direct
_atom_sites_solution_secondary difmap
_audit_creation_date 06-11-09
_audit_creation_method 'STOE X-RED'
_cell_angle_alpha 90.00
_cell_angle_beta 90.00
_cell_angle_gamma 90.00
_cell_formula_units_Z 4
_cell_length_a 15.9678(15)
_cell_length_b 11.0432(8)
_cell_length_c 19.2699(15)
_cell_measurement_reflns_used 6049
_cell_measurement_temperature 200(2)
_cell_measurement_theta_max 29.44
_cell_measurement_theta_min 3.08
_cell_volume 3398.0(5)
_computing_cell_refinement 'STOE X-AREA, PLATON (A.L.Spek, 2005)'
_computing_data_collection 'STOE X-AREA'
_computing_data_reduction 'STOE X-RED, PLATON (A.L.Spek, 2005)'
_computing_molecular_graphics 'Diamond 2.1e'
_computing_publication_material 'X-STEP32, Microsoft Word'
_computing_structure_refinement 'SHELXL-97 (Sheldrick, 1997)'
_computing_structure_solution 'SHELXS-97 (Sheldrick, 1997)'
_diffrn_ambient_temperature 200(2)
_diffrn_measured_fraction_theta_full 0.997
_diffrn_measured_fraction_theta_max 0.997
_diffrn_measurement_device_type 'STOE IPDS 2T'
_diffrn_measurement_method 'area detector'
_diffrn_radiation_monochromator graphite
_diffrn_radiation_source 'fine-focus sealed tube'
_diffrn_radiation_type MoK\a
_diffrn_radiation_wavelength 0.71073
_diffrn_reflns_av_R_equivalents 0.0874
_diffrn_reflns_av_sigmaI/netI 0.0716
_diffrn_reflns_limit_h_max 15
_diffrn_reflns_limit_h_min -18
_diffrn_reflns_limit_k_max 12
_diffrn_reflns_limit_k_min -13
_diffrn_reflns_limit_l_max 18
_diffrn_reflns_limit_l_min -22
_diffrn_reflns_number 8644
_diffrn_reflns_theta_full 25.02
_diffrn_reflns_theta_max 25.02
_diffrn_reflns_theta_min 3.08
_exptl_absorpt_coefficient_mu 1.621
_exptl_absorpt_correction_T_max 0.7787
_exptl_absorpt_correction_T_min 0.6364
_exptl_absorpt_correction_type integration
_exptl_absorpt_process_details 'STOE X-RED & X-SHAPE'
_exptl_crystal_colour yellow
_exptl_crystal_density_diffrn 1.248
_exptl_crystal_density_method 'not measured'
_exptl_crystal_description cubes
_exptl_crystal_F_000 1360
_exptl_crystal_size_max 0.500
_exptl_crystal_size_mid 0.308
_exptl_crystal_size_min 0.200
_refine_diff_density_max 0.543
_refine_diff_density_min -0.779
_refine_diff_density_rms 0.065
_refine_ls_extinction_method none
_refine_ls_goodness_of_fit_ref 1.002
_refine_ls_hydrogen_treatment constr
_refine_ls_matrix_type full
_refine_ls_number_parameters 190
_refine_ls_number_reflns 3003
_refine_ls_number_restraints 0
_refine_ls_restrained_S_all 1.002
_refine_ls_R_factor_all 0.0862
_refine_ls_R_factor_gt 0.0466
_refine_ls_shift/su_max 0.000
_refine_ls_shift/su_mean 0.000
_refine_ls_structure_factor_coef Fsqd
_refine_ls_weighting_details 'calc w=1/[\s^2^(Fo^2^)+(0.0447P)^2^+0.0000P] where P=(Fo^2^+2Fc^2^)/3'
_refine_ls_weighting_scheme calc
_refine_ls_wR_factor_gt 0.0899
_refine_ls_wR_factor_ref 0.1013
_reflns_number_gt 1996
_reflns_number_total 3003
_reflns_threshold_expression >2sigma(I)
_cod_data_source_file om701014d-file001.cif
_cod_data_source_block 3
_cod_database_code 4070789

loop_
_symmetry_equiv_pos_as_xyz
'x, y, z'
'-x+1/2, -y+1/2, z+1/2'
'x+1/2, -y+1/2, -z'
'-x, y, -z+1/2'
'-x, -y, -z'
'x-1/2, y-1/2, -z-1/2'
'-x-1/2, y-1/2, z'
'x, -y, z-1/2'

loop_
_atom_site_label
_atom_site_type_symbol
_atom_site_fract_x
_atom_site_fract_y
_atom_site_fract_z
_atom_site_U_iso_or_equiv
_atom_site_adp_type
_atom_site_occupancy
_atom_site_symmetry_multiplicity
_atom_site_calc_flag
_atom_site_refinement_flags
C1 C 0.3674(2) 0.6906(3) 0.88221(18) 0.0246(8) Uani 1 1 d .
C2 C 0.3080(3) 0.6876(4) 0.9382(2) 0.0375(10) Uani 1 1 d .
H2A H 0.2784 0.6132 0.9416 0.045 Uiso 1 1 calc R
C3 C 0.2851(3) 0.7707(5) 0.9881(2) 0.0445(11) Uani 1 1 d .
H3A H 0.2430 0.7438 1.0193 0.053 Uiso 1 1 calc R
C4 C 0.3137(3) 0.8870(4) 1.0000(2) 0.0440(11) Uani 1 1 d .
H4A H 0.2846 0.9348 1.0331 0.053 Uiso 1 1 calc R
C5 C 0.3814(3) 0.9380(4) 0.9670(2) 0.0393(10) Uani 1 1 d .
H5A H 0.3917 1.0204 0.9783 0.047 Uiso 1 1 calc R
C6 C 0.4368(2) 0.8880(3) 0.91991(19) 0.0320(9) Uani 1 1 d .
H6A H 0.4817 0.9407 0.9084 0.038 Uiso 1 1 calc R
C7 C 0.4412(2) 0.7744(3) 0.88490(18) 0.0244(8) Uani 1 1 d .
C8 C 0.2942(2) 0.5282(3) 0.8263(2) 0.0314(8) Uani 1 1 d .
H8A H 0.2869 0.4900 0.8730 0.038 Uiso 1 1 calc R
C9 C 0.2129(2) 0.5923(4) 0.8071(2) 0.0386(9) Uani 1 1 d .
H9A H 0.1661 0.5353 0.8109 0.046 Uiso 1 1 calc R
H9B H 0.2167 0.6224 0.7594 0.046 Uiso 1 1 calc R
H9C H 0.2037 0.6605 0.8388 0.046 Uiso 1 1 calc R
C10 C 0.3145(2) 0.4296(4) 0.7746(2) 0.0384(9) Uani 1 1 d .
H10C H 0.3680 0.3918 0.7869 0.046 Uiso 1 1 calc R
H10B H 0.3185 0.4647 0.7280 0.046 Uiso 1 1 calc R
H10A H 0.2701 0.3683 0.7752 0.046 Uiso 1 1 calc R
C11 C 0.5858(2) 0.8036(4) 0.85970(19) 0.0318(9) Uani 1 1 d .
H11A H 0.5875 0.8373 0.9078 0.038 Uiso 1 1 calc R
C12 C 0.5954(3) 0.9067(4) 0.8078(2) 0.0475(11) Uani 1 1 d .
H12A H 0.5970 0.8736 0.7607 0.057 Uiso 1 1 calc R
H12B H 0.6475 0.9506 0.8173 0.057 Uiso 1 1 calc R
H12C H 0.5478 0.9622 0.8122 0.057 Uiso 1 1 calc R
C13 C 0.6580(2) 0.7153(4) 0.8504(2) 0.0444(11) Uani 1 1 d .
H13C H 0.6522 0.6487 0.8837 0.053 Uiso 1 1 calc R
H13B H 0.7111 0.7574 0.8586 0.053 Uiso 1 1 calc R
H13A H 0.6572 0.6830 0.8031 0.053 Uiso 1 1 calc R
C14 C 0.5118(4) 0.4356(4) 0.9157(2) 0.0552(13) Uani 1 1 d .
H14A H 0.4767 0.5092 0.9197 0.066 Uiso 1 1 calc R
H14B H 0.5634 0.4471 0.9433 0.066 Uiso 1 1 calc R
C15 C 0.4646(4) 0.3258(5) 0.9397(3) 0.0671(15) Uani 1 1 d .
H15A H 0.4036 0.3366 0.9332 0.080 Uiso 1 1 calc R
H15B H 0.4760 0.3089 0.9892 0.080 Uiso 1 1 calc R
C16 C 0.4975(4) 0.2243(4) 0.8939(3) 0.0593(12) Uani 1 1 d .
H16A H 0.5282 0.1635 0.9219 0.071 Uiso 1 1 calc R
H16B H 0.4511 0.1834 0.8693 0.071 Uiso 1 1 calc R
C17 C 0.5553(3) 0.2858(4) 0.8433(3) 0.0539(12) Uani 1 1 d .
H17B H 0.6144 0.2763 0.8579 0.065 Uiso 1 1 calc R
H17A H 0.5486 0.2511 0.7963 0.065 Uiso 1 1 calc R
N1 N 0.36559(18) 0.6130(3) 0.83013(14) 0.0254(7) Uani 1 1 d .
N2 N 0.5078(2) 0.7365(2) 0.85030(13) 0.0263(6) Uani 1 1 d .
O O 0.53175(18) 0.4106(2) 0.84386(14) 0.0425(7) Uani 1 1 d .
Sr Sr 0.5000 0.58032(4) 0.7500 0.02435(13) Uani 1 2 d S

loop_
_atom_site_aniso_label
_atom_site_aniso_U_11
_atom_site_aniso_U_22
_atom_site_aniso_U_33
_atom_site_aniso_U_23
_atom_site_aniso_U_13
_atom_site_aniso_U_12
C1 0.0243(18) 0.0265(19) 0.0231(17) 0.0032(16) -0.0027(15) -0.0008(15)
C2 0.036(2) 0.045(2) 0.032(2) -0.0035(19) 0.0071(19) -0.0110(19)
C3 0.041(2) 0.063(3) 0.030(2) -0.007(2) 0.0113(19) -0.004(2)
C4 0.046(2) 0.052(3) 0.034(2) -0.012(2) 0.006(2) 0.011(2)
C5 0.049(2) 0.031(2) 0.037(2) -0.0063(18) -0.005(2) 0.0074(19)
C6 0.038(2) 0.027(2) 0.0310(19) -0.0029(16) -0.0026(17) -0.0037(16)
C7 0.0295(19) 0.0249(18) 0.0190(16) 0.0000(15) -0.0065(15) -0.0027(15)
C8 0.031(2) 0.0296(19) 0.034(2) -0.0027(17) 0.0021(17) -0.0047(17)
C9 0.033(2) 0.038(2) 0.045(2) -0.003(2) -0.0008(18) -0.0064(18)
C10 0.038(2) 0.028(2) 0.049(2) -0.0060(18) -0.0021(18) -0.0047(18)
C11 0.032(2) 0.043(2) 0.0212(18) -0.0066(17) 0.0052(17) -0.0135(18)
C12 0.051(2) 0.045(3) 0.046(2) 0.002(2) 0.005(2) -0.023(2)
C13 0.029(2) 0.066(3) 0.038(2) -0.012(2) 0.0027(19) -0.008(2)
C14 0.085(4) 0.045(2) 0.0358(19) 0.0108(19) 0.003(3) 0.013(3)
C15 0.065(3) 0.082(4) 0.054(3) 0.026(3) 0.007(3) -0.002(3)
C16 0.059(3) 0.047(2) 0.073(3) 0.024(2) -0.013(3) -0.019(3)
C17 0.072(3) 0.035(2) 0.054(3) 0.007(2) 0.005(3) 0.011(2)
N1 0.0261(15) 0.0242(16) 0.0260(15) -0.0022(12) 0.0015(13) -0.0065(12)
N2 0.0268(15) 0.0293(14) 0.0227(12) -0.0004(11) -0.0021(15) -0.0061(15)
O 0.0543(16) 0.0334(14) 0.0399(14) 0.0125(14) 0.0029(13) 0.0082(13)
Sr 0.0285(2) 0.0224(2) 0.0221(2) 0.000 0.0009(3) 0.000

loop_
_atom_type_symbol
_atom_type_description
_atom_type_scat_dispersion_real
_atom_type_scat_dispersion_imag
_atom_type_scat_source
C C 0.0033 0.0016 'International Tables Vol C Tables 4.2.6.8 and 6.1.1.4'
H H 0.0000 0.0000 'International Tables Vol C Tables 4.2.6.8 and 6.1.1.4'
N N 0.0061 0.0033 'International Tables Vol C Tables 4.2.6.8 and 6.1.1.4'
O O 0.0106 0.0060 'International Tables Vol C Tables 4.2.6.8 and 6.1.1.4'
Sr Sr -1.5307 3.2498 'International Tables Vol C Tables 4.2.6.8 and 6.1.1.4'

loop_
_geom_angle_atom_site_label_1
_geom_angle_atom_site_label_2
_geom_angle_atom_site_label_3
_geom_angle
_geom_angle_site_symmetry_1
_geom_angle_site_symmetry_3
N1 C1 C2 122.8(3) . .
N1 C1 C7 116.4(3) . .
C2 C1 C7 120.5(3) . .
C3 C2 C1 133.1(4) . .
C2 C3 C4 130.3(4) . .
C5 C4 C3 124.3(4) . .
C4 C5 C6 130.0(4) . .
C5 C6 C7 133.8(4) . .
N2 C7 C6 123.7(3) . .
N2 C7 C1 114.8(3) . .
C6 C7 C1 121.4(3) . .
N1 C8 C10 108.9(3) . .
N1 C8 C9 112.0(3) . .
C10 C8 C9 110.9(3) . .
N2 C11 C13 107.9(3) . .
N2 C11 C12 112.6(3) . .
C13 C11 C12 109.0(3) . .
O C14 C15 104.5(4) . .
C14 C15 C16 104.1(4) . .
C17 C16 C15 104.8(4) . .
O C17 C16 105.6(4) . .
C1 N1 C8 117.8(3) . .
C1 N1 Sr 120.7(2) . .
C8 N1 Sr 120.4(2) . .
C7 N2 C11 117.5(3) . .
C7 N2 Sr 123.2(2) . .
C11 N2 Sr 118.1(2) . .
C17 O C14 104.4(3) . .
C17 O Sr 136.6(3) . .
C14 O Sr 118.4(2) . .
N2 Sr N2 96.64(12) . 4_656
N2 Sr O 170.71(9) . 4_656
N2 Sr O 87.28(8) 4_656 4_656
N2 Sr O 87.28(8) . .
N2 Sr O 170.71(9) 4_656 .
O Sr O 90.12(13) 4_656 .
N2 Sr N1 107.62(9) . 4_656
N2 Sr N1 61.14(9) 4_656 4_656
O Sr N1 81.66(9) 4_656 4_656
O Sr N1 109.65(9) . 4_656
N2 Sr N1 61.14(9) . .
N2 Sr N1 107.62(9) 4_656 .
O Sr N1 109.65(9) 4_656 .
O Sr N1 81.65(9) . .
N1 Sr N1 164.45(12) 4_656 .

loop_
_geom_bond_atom_site_label_1
_geom_bond_atom_site_label_2
_geom_bond_distance
_geom_bond_site_symmetry_2
C1 N1 1.320(4) .
C1 C2 1.438(5) .
C1 C7 1.499(5) .
C2 C3 1.379(6) .
C3 C4 1.381(6) .
C4 C5 1.375(6) .
C5 C6 1.383(5) .
C6 C7 1.426(5) .
C7 N2 1.323(5) .
C8 N1 1.477(4) .
C8 C10 1.512(5) .
C8 C9 1.524(5) .
C11 N2 1.460(5) .
C11 C13 1.520(6) .
C11 C12 1.523(6) .
C14 O 1.447(5) .
C14 C15 1.500(7) .
C15 C16 1.520(7) .
C16 C17 1.505(6) .
C17 O 1.428(5) .
N1 Sr 2.669(3) .
N2 Sr 2.593(3) .
O Sr 2.654(3) .
Sr N2 2.593(3) 4_656
Sr O 2.654(3) 4_656
Sr N1 2.669(3) 4_656
